data_7202926
loop_
_publ_author_name
'Kumar, D. Krishna'
'Das, Amitava'
'Dastidar, Parthasarathi'

_publ_section_title
;
 Conformation dependent network structures in the coordination polymers
 derived from pyridylisonicotinamides, carboxylates and Co(ii):
 Entrapment of (H2O)14 water cluster of an unprecedented topology
;
_journal_issue 10
_journal_name_full CrystEngComm
_journal_page_first 895
_journal_paper_doi 10.1039/b705851a
_journal_volume 9
_journal_year 2007
_chemical_formula_sum 'C38 H37 Co2 N6 O28'
_chemical_formula_weight 1143.60
_chemical_name_systematic
;
?
;
_space_group_IT_number 2
_symmetry_cell_setting triclinic
_symmetry_space_group_name_Hall '-P 1'
_symmetry_space_group_name_H-M 'P -1'
_atom_sites_solution_hydrogens geom
_atom_sites_solution_primary direct
_atom_sites_solution_secondary difmap
_audit_creation_method SHELXL-97
_cell_angle_alpha 61.237(3)
_cell_angle_beta 79.335(3)
_cell_angle_gamma 66.117(3)
_cell_formula_units_Z 2
_cell_length_a 14.228(2)
_cell_length_b 14.831(3)
_cell_length_c 14.954(3)
_cell_measurement_temperature 298(2)
_cell_volume 2529.1(8)
_computing_cell_refinement 'BRUKER AXS SMART 3'
_computing_data_collection 'BRUKER AXS SMART 3'
_computing_data_reduction 'BRUKER AXS SAINT'
_computing_molecular_graphics 'BRUKER SHELXLTL'
_computing_publication_material 'MERCURY 1.4'
_computing_structure_refinement 'SHELXL-97 (Sheldrick, 1997)'
_computing_structure_solution 'SHELXS-97 (Sheldrick, 1990)'
_diffrn_ambient_temperature 298(2)
_diffrn_detector_area_resol_mean 3
_diffrn_measured_fraction_theta_full 0.981
_diffrn_measured_fraction_theta_max 0.981
_diffrn_measurement_device_type 'BRUKER CCD AREA DETECTOR'
_diffrn_measurement_method 'PHI-OMEGA SCAN'
_diffrn_radiation_monochromator graphite
_diffrn_radiation_source 'fine-focus sealed tube'
_diffrn_radiation_type MoK\a
_diffrn_radiation_wavelength 0.71073
_diffrn_reflns_av_R_equivalents 0.0411
_diffrn_reflns_av_sigmaI/netI 0.1087
_diffrn_reflns_limit_h_max 17
_diffrn_reflns_limit_h_min -16
_diffrn_reflns_limit_k_max 17
_diffrn_reflns_limit_k_min -7
_diffrn_reflns_limit_l_max 18
_diffrn_reflns_limit_l_min -15
_diffrn_reflns_number 13220
_diffrn_reflns_theta_full 25.50
_diffrn_reflns_theta_max 25.50
_diffrn_reflns_theta_min 1.57
_exptl_absorpt_coefficient_mu 0.752
_exptl_absorpt_correction_T_max 0.9563
_exptl_absorpt_correction_T_min 0.7632
_exptl_absorpt_correction_type multi-scan
_exptl_absorpt_process_details SADABS
_exptl_crystal_colour GOLDEN-YELLOW
_exptl_crystal_density_diffrn 1.502
_exptl_crystal_density_method 'not measured'
_exptl_crystal_description ROD
_exptl_crystal_F_000 1170
_exptl_crystal_size_max 0.38
_exptl_crystal_size_mid 0.08
_exptl_crystal_size_min 0.06
_refine_diff_density_max 1.024
_refine_diff_density_min -0.622
_refine_diff_density_rms 0.193
_refine_ls_extinction_method none
_refine_ls_goodness_of_fit_ref 1.050
_refine_ls_hydrogen_treatment mixed
_refine_ls_matrix_type full
_refine_ls_number_parameters 692
_refine_ls_number_reflns 9229
_refine_ls_number_restraints 0
_refine_ls_restrained_S_all 1.050
_refine_ls_R_factor_all 0.1492
_refine_ls_R_factor_gt 0.0913
_refine_ls_shift/su_max 0.033
_refine_ls_shift/su_mean 0.001
_refine_ls_structure_factor_coef Fsqd
_refine_ls_weighting_details 'calc w=1/[\s^2^(Fo^2^)+(0.1163P)^2^+4.6213P] where P=(Fo^2^+2Fc^2^)/3'
_refine_ls_weighting_scheme calc
_refine_ls_wR_factor_gt 0.2158
_refine_ls_wR_factor_ref 0.2563
_reflns_number_gt 5577
_reflns_number_total 9229
_reflns_threshold_expression >2sigma(I)
_cod_data_source_file b705851a.txt
_cod_data_source_block kb537b1m
_cod_depositor_comments
;
The following automatic conversions were performed:
'_symmetry_cell_setting' value 'TRICLINIC' changed to 'triclinic'
according to '/home/saulius/struct/CIF-dictionaries/cif_core.dic'
dictionary named 'cif_core.dic' version 2.4.1 from
2010-06-29.

'_exptl_absorpt_correction_type' value 'MULTI-SCAN' changed
to 'multi-scan' according to
'/home/saulius/struct/CIF-dictionaries/cif_core.dic' dictionary named
'cif_core.dic' version 2.4.1 from 2010-06-29.

Automatic conversion script
Id: cif_fix_enum 1527 2010-12-29 10:47:43Z saulius 
;
_cod_original_sg_symbol_H-M P-1
_cod_database_code 7202926

loop_
_symmetry_equiv_pos_as_xyz
'x, y, z'
'-x, -y, -z'

loop_
_atom_site_label
_atom_site_type_symbol
_atom_site_fract_x
_atom_site_fract_y
_atom_site_fract_z
_atom_site_U_iso_or_equiv
_atom_site_adp_type
_atom_site_occupancy
_atom_site_symmetry_multiplicity
_atom_site_calc_flag
_atom_site_refinement_flags
_atom_site_disorder_assembly
_atom_site_disorder_group
Co1 Co 1.18434(7) -0.41278(7) 0.73569(7) 0.0288(3) Uani 1 1 d . . .
Co2 Co 0.68922(7) 0.59212(7) 0.72785(7) 0.0309(3) Uani 1 1 d . . .
N1 N 1.1110(5) -0.2580(5) 0.7505(5) 0.0435(17) Uani 1 1 d . . .
C2 C 1.0769(7) -0.2568(7) 0.8370(8) 0.055(2) Uani 1 1 d . . .
H2 H 1.0868 -0.3238 0.8952 0.066 Uiso 1 1 calc R . .
C3 C 1.0261(7) -0.1595(10) 0.8460(9) 0.072(3) Uani 1 1 d . . .
H3 H 1.0042 -0.1618 0.9095 0.087 Uiso 1 1 calc R . .
C4 C 1.0080(6) -0.0563(8) 0.7574(11) 0.071(3) Uani 1 1 d . . .
C5 C 1.0466(7) -0.0604(8) 0.6703(11) 0.081(4) Uani 1 1 d . . .
H5 H 1.0396 0.0049 0.6108 0.097 Uiso 1 1 calc R . .
C6 C 1.0957(6) -0.1588(7) 0.6678(8) 0.055(2) Uani 1 1 d . . .
H6 H 1.1205 -0.1581 0.6054 0.065 Uiso 1 1 calc R . .
N7A N 0.9592(7) 0.0541(7) 0.7427(6) 0.031(2) Uiso 0.67 1 d P . .
N7B N 0.9212(13) 0.1238(15) 0.7460(13) 0.030(4) Uiso 0.33 1 d P . .
C8A C 0.9089(9) 0.0771(10) 0.8179(8) 0.038(3) Uiso 0.72 1 d P . .
C8B C 0.954(2) 0.012(2) 0.8309(19) 0.030(6) Uiso 0.28 1 d P . .
O9 O 0.9070(5) 0.0042(5) 0.9084(4) 0.0653(19) Uani 1 1 d . . .
C10 C 0.8625(6) 0.2025(7) 0.7839(8) 0.052(2) Uani 1 1 d . . .
C11 C 0.8478(7) 0.2289(7) 0.8629(7) 0.050(2) Uani 1 1 d . . .
H11 H 0.8719 0.1742 0.9282 0.060 Uiso 1 1 calc R . .
C12 C 0.7973(6) 0.3370(6) 0.8445(6) 0.0401(19) Uani 1 1 d . . .
H12 H 0.7889 0.3528 0.8993 0.048 Uiso 1 1 calc R . .
N13 N 0.7593(5) 0.4209(5) 0.7545(5) 0.0346(15) Uani 1 1 d . . .
C14 C 0.7722(6) 0.3945(7) 0.6792(6) 0.043(2) Uani 1 1 d . . .
H14 H 0.7451 0.4508 0.6154 0.052 Uiso 1 1 calc R . .
C15 C 0.8234(6) 0.2884(8) 0.6891(8) 0.056(3) Uani 1 1 d . . .
H15 H 0.8316 0.2749 0.6330 0.067 Uiso 1 1 calc R . .
N16 N 0.6221(5) 0.7552(5) 0.7217(5) 0.0383(15) Uani 1 1 d . . .
C17 C 0.5964(6) 0.7641(6) 0.8083(6) 0.047(2) Uani 1 1 d . . .
H17 H 0.6152 0.6996 0.8695 0.056 Uiso 1 1 calc R . .
C18 C 0.5436(7) 0.8629(7) 0.8128(7) 0.056(3) Uani 1 1 d . . .
H18 H 0.5275 0.8643 0.8754 0.067 Uiso 1 1 calc R . .
C19 C 0.5157(6) 0.9575(7) 0.7249(7) 0.042(2) Uani 1 1 d . . .
C20 C 0.5429(6) 0.9519(6) 0.6341(7) 0.051(2) Uani 1 1 d . . .
H20 H 0.5260 1.0160 0.5724 0.061 Uiso 1 1 calc R . .
C21 C 0.5964(6) 0.8483(6) 0.6358(7) 0.043(2) Uani 1 1 d . . .
H21 H 0.6146 0.8449 0.5742 0.051 Uiso 1 1 calc R . .
N22 N 0.4567(5) 1.0563(6) 0.7363(5) 0.0519(19) Uani 1 1 d . . .
H22 H 0.4453 1.0504 0.7971 0.062 Uiso 1 1 calc R . .
C23 C 1.4202(7) -0.8472(8) 0.6609(7) 0.054(2) Uani 1 1 d . . .
O24 O 1.4318(5) -0.8240(4) 0.5690(4) 0.0496(15) Uani 1 1 d . . .
C25 C 1.3586(6) -0.7531(6) 0.6911(6) 0.041(2) Uani 1 1 d . . .
C26 C 1.2831(6) -0.6637(6) 0.6261(6) 0.0415(19) Uani 1 1 d . . .
H26 H 1.2650 -0.6632 0.5692 0.050 Uiso 1 1 calc R . .
C27 C 1.2342(6) -0.5746(6) 0.6454(6) 0.0405(19) Uani 1 1 d . . .
H27 H 1.1823 -0.5150 0.6002 0.049 Uiso 1 1 calc R . .
N28 N 1.2545(5) -0.5661(5) 0.7229(5) 0.0344(15) Uani 1 1 d . . .
C29 C 1.3300(6) -0.6529(6) 0.7873(6) 0.0403(19) Uani 1 1 d . . .
H29 H 1.3471 -0.6489 0.8420 0.048 Uiso 1 1 calc R . .
C30 C 1.3836(6) -0.7483(6) 0.7754(7) 0.045(2) Uani 1 1 d . . .
H30 H 1.4348 -0.8074 0.8218 0.054 Uiso 1 1 calc R . .
O31 O 1.0411(4) -0.4177(4) 0.7283(4) 0.0470(15) Uani 1 1 d . . .
H31 H 1.0232 -0.4526 0.7860 0.070 Uiso 1 1 calc R . .
O32 O 1.1776(4) -0.3239(4) 0.5774(4) 0.0399(13) Uani 1 1 d . . .
H32 H 1.2349 -0.3239 0.5557 0.060 Uiso 1 1 calc R . .
O33 O 1.3295(4) -0.4127(4) 0.7362(4) 0.0399(13) Uani 1 1 d . . .
H33 H 1.3672 -0.4389 0.6992 0.060 Uiso 1 1 calc R . .
O34 O 1.1893(5) -0.5003(4) 0.8945(4) 0.0468(14) Uani 1 1 d . . .
H34 H 1.2414 -0.5062 0.9161 0.070 Uiso 1 1 calc R . .
O35 O 0.7907(4) 0.6438(4) 0.6126(4) 0.0396(13) Uani 1 1 d . . .
H35A H 0.8496 0.5994 0.6303 0.059 Uiso 1 1 calc R . .
O36 O 0.7952(4) 0.5544(4) 0.8365(4) 0.0406(13) Uani 1 1 d . . .
H36A H 0.7685 0.5388 0.8929 0.061 Uiso 1 1 calc R . .
O37 O 0.5772(5) 0.5518(6) 0.8335(5) 0.0523(17) Uani 1 1 d . . .
O38 O 0.5971(5) 0.6298(5) 0.6139(5) 0.0518(17) Uani 1 1 d . . .
H38 H 0.5747 0.5807 0.6322 0.078 Uiso 1 1 calc R . .
O39 O 0.8482(5) -0.2683(4) 0.7863(4) 0.0578(17) Uani 1 1 d . . .
C40 C 0.8372(5) -0.1950(6) 0.6964(6) 0.0372(18) Uani 1 1 d . . .
O41 O 0.8622(5) -0.2147(5) 0.6208(5) 0.0608(18) Uani 1 1 d . . .
C42 C 0.7880(5) -0.0750(6) 0.6761(5) 0.0322(17) Uani 1 1 d . . .
C43 C 0.7707(6) 0.0079(6) 0.5777(5) 0.040(2) Uani 1 1 d . . .
H43 H 0.7921 -0.0100 0.5237 0.048 Uiso 1 1 calc R . .
C44 C 0.7221(6) 0.1173(6) 0.5576(5) 0.0406(19) Uani 1 1 d . . .
H44 H 0.7103 0.1719 0.4903 0.049 Uiso 1 1 calc R . .
C45 C 0.6903(5) 0.1472(6) 0.6366(5) 0.0291(16) Uani 1 1 d . . .
C46 C 0.7083(5) 0.0624(6) 0.7356(5) 0.0341(18) Uani 1 1 d . . .
H46 H 0.6870 0.0797 0.7899 0.041 Uiso 1 1 calc R . .
C47 C 0.7572(6) -0.0470(6) 0.7553(5) 0.0369(18) Uani 1 1 d . . .
H47 H 0.7695 -0.1022 0.8223 0.044 Uiso 1 1 calc R . .
C48 C 0.6385(5) 0.2663(6) 0.6143(5) 0.0321(17) Uani 1 1 d . . .
O49 O 0.6487(4) 0.3378(4) 0.5274(4) 0.0402(13) Uani 1 1 d . . .
O50 O 0.5866(4) 0.2875(4) 0.6834(4) 0.0462(14) Uani 1 1 d . . .
O51 O 0.3751(9) 0.6934(6) 0.8772(9) 0.146(5) Uani 1 1 d . . .
C52 C 0.3501(8) 0.7706(10) 0.7906(11) 0.074(3) Uani 1 1 d . . .
O53 O 0.3669(6) 0.7576(6) 0.7121(8) 0.103(3) Uani 1 1 d . . .
C54 C 0.2916(6) 0.8866(7) 0.7768(7) 0.045(2) Uani 1 1 d . . .
C55 C 0.2774(6) 0.9743(7) 0.6838(7) 0.045(2) Uani 1 1 d . . .
H55 H 0.3070 0.9625 0.6275 0.054 Uiso 1 1 calc R . .
C56 C 0.2205(5) 1.0808(7) 0.6693(6) 0.0391(19) Uani 1 1 d . . .
H56 H 0.2126 1.1400 0.6045 0.047 Uiso 1 1 calc R . .
C57 C 0.1749(5) 1.0985(6) 0.7537(6) 0.0312(17) Uani 1 1 d . . .
C58 C 0.1903(6) 1.0102(7) 0.8483(6) 0.045(2) Uani 1 1 d . . .
H58 H 0.1608 1.0211 0.9050 0.054 Uiso 1 1 calc R . .
C59 C 0.2494(7) 0.9052(7) 0.8602(7) 0.054(2) Uani 1 1 d . . .
H59 H 0.2611 0.8459 0.9252 0.064 Uiso 1 1 calc R . .
C60 C 0.1082(5) 1.2150(6) 0.7390(6) 0.0371(18) Uani 1 1 d . . .
O61 O 0.1001(5) 1.2358(5) 0.8119(5) 0.0548(16) Uani 1 1 d . . .
O62 O 0.0619(4) 1.2800(4) 0.6547(5) 0.0529(15) Uani 1 1 d . . .
O63 O 0.1429(5) 0.3159(5) 0.0140(4) 0.0572(16) Uani 1 1 d . . .
O64 O 0.2175(4) 0.1343(5) 0.9773(4) 0.0545(16) Uani 1 1 d . . .
O65 O 0.0017(4) 0.7776(4) 0.4648(4) 0.0463(14) Uani 1 1 d . . .
O66 O 0.3406(6) 0.5030(7) 0.9713(5) 0.086(2) Uani 1 1 d . . .
O67 O 0.5375(6) 0.3635(5) 0.9537(5) 0.075(2) Uani 1 1 d . . .
O68 O 0.4890(4) 0.5078(4) 0.6281(4) 0.0400(13) Uani 1 1 d . . .
O69 O 0.4102(6) 0.7947(6) 0.1072(5) 0.075(2) Uani 1 1 d . . .
O70 O 0.9704(6) 0.4933(5) 0.5989(7) 0.107(3) Uani 1 1 d . . .
O71 O 0.9910(5) 0.3979(5) 0.8660(5) 0.0609(17) Uani 1 1 d . . .
O72 O 0.4189(5) 0.9954(5) 0.9616(4) 0.0541(16) Uani 1 1 d . . .
H35B H 0.803(6) 0.696(7) 0.621(6) 0.05(3) Uiso 1 1 d . . .
H36B H 0.809(4) 0.622(5) 0.821(4) 0.013(15) Uiso 1 1 d . . .
H37A H 0.526(7) 0.604(7) 0.811(6) 0.05(3) Uiso 1 1 d . . .
H37B H 0.569(8) 0.481(10) 0.863(8) 0.10(4) Uiso 1 1 d . . .
H38A H 0.572(6) 0.676(7) 0.567(6) 0.04(3) Uiso 1 1 d . . .

loop_
_atom_site_aniso_label
_atom_site_aniso_U_11
_atom_site_aniso_U_22
_atom_site_aniso_U_33
_atom_site_aniso_U_23
_atom_site_aniso_U_13
_atom_site_aniso_U_12
Co1 0.0304(5) 0.0185(5) 0.0357(5) -0.0158(4) 0.0089(4) -0.0064(4)
Co2 0.0337(6) 0.0193(5) 0.0396(6) -0.0176(4) 0.0077(4) -0.0074(4)
N1 0.039(4) 0.029(4) 0.067(5) -0.029(3) 0.024(3) -0.018(3)
C2 0.054(5) 0.040(5) 0.079(6) -0.042(5) 0.030(5) -0.018(4)
C3 0.049(6) 0.094(9) 0.116(9) -0.090(8) 0.029(6) -0.025(6)
C4 0.025(5) 0.041(6) 0.166(12) -0.068(7) 0.005(6) -0.006(4)
C5 0.055(6) 0.030(5) 0.153(11) -0.048(7) 0.019(7) -0.010(5)
C6 0.049(5) 0.028(5) 0.086(7) -0.030(5) 0.016(5) -0.015(4)
O9 0.117(6) 0.034(3) 0.039(3) -0.021(3) 0.031(3) -0.029(3)
C10 0.031(4) 0.038(5) 0.099(7) -0.048(5) 0.002(5) -0.004(4)
C11 0.053(5) 0.034(5) 0.060(5) -0.021(4) -0.001(4) -0.012(4)
C12 0.050(5) 0.031(4) 0.046(5) -0.030(4) 0.011(4) -0.012(4)
N13 0.045(4) 0.025(3) 0.040(4) -0.022(3) 0.011(3) -0.013(3)
C14 0.036(4) 0.050(5) 0.051(5) -0.031(4) -0.001(4) -0.011(4)
C15 0.035(5) 0.065(6) 0.100(8) -0.074(6) -0.003(5) 0.000(4)
N16 0.042(4) 0.025(4) 0.049(4) -0.022(3) 0.011(3) -0.011(3)
C17 0.062(6) 0.029(4) 0.043(5) -0.016(4) 0.020(4) -0.019(4)
C18 0.068(6) 0.030(5) 0.071(6) -0.032(5) 0.028(5) -0.019(4)
C19 0.029(4) 0.039(5) 0.079(6) -0.047(5) 0.009(4) -0.009(4)
C20 0.048(5) 0.019(4) 0.073(6) -0.014(4) -0.016(5) -0.001(4)
C21 0.048(5) 0.032(5) 0.058(5) -0.032(4) -0.001(4) -0.009(4)
N22 0.060(5) 0.048(5) 0.044(4) -0.020(4) 0.005(4) -0.019(4)
C23 0.052(6) 0.047(6) 0.060(6) -0.017(5) 0.002(5) -0.025(5)
O24 0.075(4) 0.023(3) 0.033(3) -0.013(2) 0.005(3) -0.003(3)
C25 0.042(5) 0.031(5) 0.061(5) -0.033(4) 0.014(4) -0.015(4)
C26 0.046(5) 0.032(4) 0.059(5) -0.032(4) 0.004(4) -0.012(4)
C27 0.039(5) 0.029(4) 0.058(5) -0.027(4) -0.007(4) -0.005(4)
N28 0.036(4) 0.024(3) 0.041(3) -0.020(3) 0.005(3) -0.004(3)
C29 0.043(5) 0.025(4) 0.048(5) -0.020(4) 0.003(4) -0.006(4)
C30 0.028(4) 0.018(4) 0.066(6) -0.007(4) -0.002(4) 0.000(3)
O31 0.025(3) 0.032(3) 0.074(4) -0.017(3) 0.003(3) -0.011(2)
O32 0.039(3) 0.035(3) 0.035(3) -0.010(2) 0.009(2) -0.014(3)
O33 0.040(3) 0.040(3) 0.046(3) -0.030(3) 0.014(2) -0.013(3)
O34 0.071(4) 0.036(3) 0.038(3) -0.021(3) 0.014(3) -0.023(3)
O35 0.042(3) 0.031(3) 0.053(3) -0.026(3) 0.009(3) -0.014(3)
O36 0.058(4) 0.025(3) 0.040(3) -0.018(3) 0.007(3) -0.014(3)
O37 0.049(4) 0.036(4) 0.077(5) -0.036(3) 0.030(4) -0.019(3)
O38 0.056(4) 0.036(4) 0.056(4) -0.009(3) -0.018(3) -0.016(3)
O39 0.089(5) 0.024(3) 0.056(4) -0.018(3) -0.031(3) -0.004(3)
C40 0.027(4) 0.028(4) 0.056(5) -0.025(4) -0.004(4) -0.001(3)
O41 0.081(4) 0.049(4) 0.075(4) -0.051(3) 0.047(4) -0.037(3)
C42 0.033(4) 0.031(4) 0.039(4) -0.022(3) 0.005(3) -0.012(3)
C43 0.069(6) 0.039(5) 0.027(4) -0.024(4) 0.021(4) -0.030(4)
C44 0.061(5) 0.030(4) 0.026(4) -0.011(3) 0.008(4) -0.018(4)
C45 0.026(4) 0.025(4) 0.032(4) -0.012(3) 0.001(3) -0.009(3)
C46 0.042(4) 0.032(4) 0.032(4) -0.022(3) 0.004(3) -0.007(3)
C47 0.051(5) 0.022(4) 0.031(4) -0.012(3) -0.006(3) -0.005(4)
C48 0.026(4) 0.028(4) 0.034(4) -0.013(3) -0.002(3) -0.002(3)
O49 0.042(3) 0.024(3) 0.038(3) -0.009(2) 0.005(2) -0.005(2)
O50 0.053(3) 0.029(3) 0.043(3) -0.017(3) 0.017(3) -0.009(3)
O51 0.192(11) 0.035(5) 0.199(10) -0.036(6) -0.143(9) 0.013(5)
C52 0.053(6) 0.070(8) 0.135(11) -0.068(8) -0.011(7) -0.023(6)
O53 0.085(6) 0.074(5) 0.193(10) -0.097(6) 0.056(6) -0.047(5)
C54 0.031(4) 0.035(5) 0.082(7) -0.039(5) -0.014(4) -0.002(4)
C55 0.033(4) 0.054(6) 0.066(6) -0.048(5) 0.005(4) -0.009(4)
C56 0.030(4) 0.049(5) 0.038(4) -0.018(4) -0.001(3) -0.016(4)
C57 0.020(4) 0.033(4) 0.047(4) -0.024(4) 0.002(3) -0.010(3)
C58 0.056(5) 0.042(5) 0.048(5) -0.029(4) 0.008(4) -0.021(4)
C59 0.060(6) 0.034(5) 0.060(6) -0.012(4) -0.014(5) -0.017(4)
C60 0.025(4) 0.031(4) 0.057(5) -0.023(4) -0.004(4) -0.006(3)
O61 0.062(4) 0.044(4) 0.066(4) -0.039(3) 0.001(3) -0.009(3)
O62 0.057(4) 0.033(3) 0.063(4) -0.023(3) -0.015(3) -0.004(3)
O63 0.084(5) 0.040(3) 0.046(3) -0.011(3) -0.001(3) -0.031(3)
O64 0.058(4) 0.047(4) 0.057(4) -0.027(3) 0.002(3) -0.015(3)
O65 0.038(3) 0.052(4) 0.038(3) -0.013(3) 0.001(2) -0.016(3)
O66 0.113(6) 0.106(6) 0.056(4) -0.033(4) -0.005(4) -0.058(5)
O67 0.108(6) 0.051(4) 0.067(4) -0.025(4) 0.009(4) -0.036(4)
O68 0.036(3) 0.033(3) 0.054(3) -0.027(3) 0.003(2) -0.009(2)
O69 0.100(5) 0.067(5) 0.065(4) -0.031(4) -0.003(4) -0.035(4)
O70 0.091(6) 0.037(4) 0.133(7) -0.027(4) 0.046(5) -0.001(4)
O71 0.062(4) 0.042(4) 0.076(4) -0.036(3) -0.005(3) -0.003(3)
O72 0.077(4) 0.047(4) 0.038(3) -0.020(3) 0.006(3) -0.023(3)

loop_
_atom_type_symbol
_atom_type_description
_atom_type_scat_dispersion_real
_atom_type_scat_dispersion_imag
_atom_type_scat_source
C C 0.0033 0.0016 'International Tables Vol C Tables 4.2.6.8 and 6.1.1.4'
H H 0.0000 0.0000 'International Tables Vol C Tables 4.2.6.8 and 6.1.1.4'
N N 0.0061 0.0033 'International Tables Vol C Tables 4.2.6.8 and 6.1.1.4'
O O 0.0106 0.0060 'International Tables Vol C Tables 4.2.6.8 and 6.1.1.4'
Co Co 0.3494 0.9721 'International Tables Vol C Tables 4.2.6.8 and 6.1.1.4'

loop_
_geom_angle_atom_site_label_1
_geom_angle_atom_site_label_2
_geom_angle_atom_site_label_3
_geom_angle
_geom_angle_site_symmetry_1
_geom_angle_site_symmetry_3
_geom_angle_publ_flag
O33 Co1 O32 90.2(2) . . ?
O33 Co1 O34 90.3(2) . . ?
O32 Co1 O34 179.2(2) . . ?
O33 Co1 O31 176.1(2) . . ?
O32 Co1 O31 87.6(2) . . ?
O34 Co1 O31 92.0(2) . . ?
O33 Co1 N28 89.0(2) . . ?
O32 Co1 N28 89.8(2) . . ?
O34 Co1 N28 90.8(2) . . ?
O31 Co1 N28 87.7(2) . . ?
O33 Co1 N1 91.7(2) . . ?
O32 Co1 N1 90.8(2) . . ?
O34 Co1 N1 88.6(2) . . ?
O31 Co1 N1 91.5(2) . . ?
N28 Co1 N1 179.0(2) . . ?
O38 Co2 O37 89.3(3) . . ?
O38 Co2 O35 86.5(3) . . ?
O37 Co2 O35 174.8(3) . . ?
O38 Co2 O36 175.0(2) . . ?
O37 Co2 O36 95.6(3) . . ?
O35 Co2 O36 88.7(2) . . ?
O38 Co2 N16 95.4(3) . . ?
O37 Co2 N16 87.3(2) . . ?
O35 Co2 N16 90.1(2) . . ?
O36 Co2 N16 85.6(2) . . ?
O38 Co2 N13 90.7(3) . . ?
O37 Co2 N13 88.9(2) . . ?
O35 Co2 N13 94.1(2) . . ?
O36 Co2 N13 88.6(2) . . ?
N16 Co2 N13 172.7(2) . . ?
C2 N1 C6 116.8(7) . . ?
C2 N1 Co1 122.3(6) . . ?
C6 N1 Co1 120.8(6) . . ?
N1 C2 C3 122.7(9) . . ?
N1 C2 H2 118.6 . . ?
C3 C2 H2 118.6 . . ?
C2 C3 C4 119.3(10) . . ?
C2 C3 H3 120.3 . . ?
C4 C3 H3 120.3 . . ?
C5 C4 N7A 111.3(11) . . ?
C5 C4 C3 116.4(8) . . ?
N7A C4 C3 132.2(11) . . ?
C5 C4 C8B 152.7(13) . . ?
N7A C4 C8B 42.1(9) . . ?
C3 C4 C8B 90.2(12) . . ?
C4 C5 C6 120.6(11) . . ?
C4 C5 H5 119.7 . . ?
C6 C5 H5 119.7 . . ?
C5 C6 N1 124.0(10) . . ?
C5 C6 H6 118.0 . . ?
N1 C6 H6 118.0 . . ?
N7B N7A C8B 86.4(18) . . ?
N7B N7A C4 169.0(15) . . ?
C8B N7A C4 83.0(16) . . ?
C8A N7A C4 121.1(10) . . ?
N7A N7B C8A 85.2(17) . . ?
N7A N7B C10 161.7(19) . . ?
C8A N7B C10 76.5(14) . . ?
N7A N7B C8B 52.1(14) . . ?
C10 N7B C8B 109.9(16) . . ?
C8B C8A N7B 104(2) . . ?
C8B C8A O9 65.8(19) . . ?
N7B C8A O9 169.9(17) . . ?
C8B C8A N7A 59.3(19) . . ?
O9 C8A N7A 123.7(11) . . ?
C8B C8A C10 160(2) . . ?
N7B C8A C10 64.8(13) . . ?
O9 C8A C10 124.4(10) . . ?
N7A C8A C10 111.7(9) . . ?
C8A C8B N7A 81(2) . . ?
C8A C8B O9 73(2) . . ?
N7A C8B O9 151(3) . . ?
O9 C8B N7B 114(2) . . ?
C8A C8B C4 133(3) . . ?
N7A C8B C4 54.9(12) . . ?
O9 C8B C4 142(2) . . ?
N7B C8B C4 96.4(16) . . ?
C8B O9 C8A 40.9(12) . . ?
C11 C10 C15 117.1(7) . . ?
C11 C10 N7B 146.3(11) . . ?
C15 C10 N7B 94.8(10) . . ?
C11 C10 C8A 113.4(9) . . ?
C15 C10 C8A 129.0(9) . . ?
C10 C11 C12 119.2(8) . . ?
C10 C11 H11 120.4 . . ?
C12 C11 H11 120.4 . . ?
N13 C12 C11 125.0(7) . . ?
N13 C12 H12 117.5 . . ?
C11 C12 H12 117.5 . . ?
C14 N13 C12 115.4(6) . . ?
C14 N13 Co2 121.2(5) . . ?
C12 N13 Co2 123.3(5) . . ?
N13 C14 C15 124.2(8) . . ?
N13 C14 H14 117.9 . . ?
C15 C14 H14 117.9 . . ?
C14 C15 C10 119.1(8) . . ?
C14 C15 H15 120.5 . . ?
C10 C15 H15 120.5 . . ?
C21 N16 C17 116.8(6) . . ?
C21 N16 Co2 123.6(5) . . ?
C17 N16 Co2 119.3(5) . . ?
N16 C17 C18 124.1(8) . . ?
N16 C17 H17 118.0 . . ?
C18 C17 H17 118.0 . . ?
C19 C18 C17 119.0(8) . . ?
C19 C18 H18 120.5 . . ?
C17 C18 H18 120.5 . . ?
C18 C19 C20 118.6(7) . . ?
C18 C19 N22 115.4(8) . . ?
C20 C19 N22 126.0(8) . . ?
C19 C20 C21 119.0(8) . . ?
C19 C20 H20 120.5 . . ?
C21 C20 H20 120.5 . . ?
N16 C21 C20 122.5(8) . . ?
N16 C21 H21 118.7 . . ?
C20 C21 H21 118.7 . . ?
C23 N22 C19 123.7(8) 1_475 . ?
C23 N22 H22 118.2 1_475 . ?
C19 N22 H22 118.2 . . ?
O24 C23 N22 126.3(9) . 1_635 ?
O24 C23 C25 118.9(8) . . ?
N22 C23 C25 114.8(8) 1_635 . ?
C26 C25 C30 117.8(7) . . ?
C26 C25 C23 117.8(7) . . ?
C30 C25 C23 124.0(7) . . ?
C25 C26 C27 119.2(8) . . ?
C25 C26 H26 120.4 . . ?
C27 C26 H26 120.4 . . ?
N28 C27 C26 125.3(7) . . ?
N28 C27 H27 117.3 . . ?
C26 C27 H27 117.3 . . ?
C27 N28 C29 116.5(6) . . ?
C27 N28 Co1 121.9(5) . . ?
C29 N28 Co1 121.2(5) . . ?
N28 C29 C30 122.8(8) . . ?
N28 C29 H29 118.6 . . ?
C30 C29 H29 118.6 . . ?
C29 C30 C25 118.4(7) . . ?
C29 C30 H30 120.8 . . ?
C25 C30 H30 120.8 . . ?
Co1 O31 H31 109.5 . . ?
Co1 O32 H32 109.5 . . ?
Co1 O33 H33 109.5 . . ?
Co1 O34 H34 109.5 . . ?
Co2 O35 H35A 109.5 . . ?
Co2 O35 H35B 106(5) . . ?
H35A O35 H35B 92.2 . . ?
Co2 O36 H36A 109.5 . . ?
Co2 O36 H36B 111(3) . . ?
H36A O36 H36B 103.7 . . ?
Co2 O37 H37A 105(6) . . ?
Co2 O37 H37B 124(7) . . ?
H37A O37 H37B 114(9) . . ?
Co2 O38 H38 109.5 . . ?
Co2 O38 H38A 140(7) . . ?
H38 O38 H38A 109.9 . . ?
O39 C40 O41 123.5(7) . . ?
O39 C40 C42 118.7(7) . . ?
O41 C40 C42 117.7(7) . . ?
C43 C42 C47 118.8(7) . . ?
C43 C42 C40 120.2(7) . . ?
C47 C42 C40 121.0(7) . . ?
C42 C43 C44 121.1(7) . . ?
C42 C43 H43 119.5 . . ?
C44 C43 H43 119.5 . . ?
C43 C44 C45 121.0(7) . . ?
C43 C44 H44 119.5 . . ?
C45 C44 H44 119.5 . . ?
C46 C45 C44 117.2(6) . . ?
C46 C45 C48 122.0(6) . . ?
C44 C45 C48 120.8(6) . . ?
C47 C46 C45 121.6(7) . . ?
C47 C46 H46 119.2 . . ?
C45 C46 H46 119.2 . . ?
C46 C47 C42 120.4(7) . . ?
C46 C47 H47 119.8 . . ?
C42 C47 H47 119.8 . . ?
O50 C48 O49 124.3(7) . . ?
O50 C48 C45 117.7(6) . . ?
O49 C48 C45 118.0(6) . . ?
O51 C52 O53 123.4(11) . . ?
O51 C52 C54 120.0(12) . . ?
O53 C52 C54 116.6(12) . . ?
C55 C54 C59 118.5(7) . . ?
C55 C54 C52 121.4(9) . . ?
C59 C54 C52 120.1(9) . . ?
C54 C55 C56 122.1(8) . . ?
C54 C55 H55 118.9 . . ?
C56 C55 H55 118.9 . . ?
C55 C56 C57 119.0(7) . . ?
C55 C56 H56 120.5 . . ?
C57 C56 H56 120.5 . . ?
C58 C57 C56 119.1(7) . . ?
C58 C57 C60 120.9(7) . . ?
C56 C57 C60 120.0(7) . . ?
C57 C58 C59 120.3(8) . . ?
C57 C58 H58 119.9 . . ?
C59 C58 H58 119.9 . . ?
C54 C59 C58 120.9(8) . . ?
C54 C59 H59 119.5 . . ?
C58 C59 H59 119.5 . . ?
O61 C60 O62 126.0(7) . . ?
O61 C60 C57 118.1(7) . . ?
O62 C60 C57 115.9(7) . . ?

loop_
_geom_bond_atom_site_label_1
_geom_bond_atom_site_label_2
_geom_bond_distance
_geom_bond_site_symmetry_2
_geom_bond_publ_flag
Co1 O33 2.068(5) . ?
Co1 O32 2.080(5) . ?
Co1 O34 2.085(5) . ?
Co1 O31 2.093(5) . ?
Co1 N28 2.172(6) . ?
Co1 N1 2.207(6) . ?
Co2 O38 2.062(6) . ?
Co2 O37 2.080(6) . ?
Co2 O35 2.085(5) . ?
Co2 O36 2.139(6) . ?
Co2 N16 2.173(6) . ?
Co2 N13 2.173(6) . ?
N1 C2 1.301(10) . ?
N1 C6 1.353(10) . ?
C2 C3 1.390(12) . ?
C2 H2 0.9300 . ?
C3 C4 1.421(15) . ?
C3 H3 0.9300 . ?
C4 C5 1.337(16) . ?
C4 N7A 1.415(12) . ?
C5 C6 1.355(12) . ?
C5 H5 0.9300 . ?
C6 H6 0.9300 . ?
N7A C8B 1.16(3) . ?
N7A C8A 1.329(14) . ?
N7B C10 1.433(19) . ?
N7B C8B 1.47(3) . ?
C8A O9 1.265(12) . ?
C8A C10 1.540(14) . ?
C8B O9 1.20(3) . ?
C10 C11 1.372(12) . ?
C10 C15 1.386(13) . ?
C11 C12 1.370(10) . ?
C11 H11 0.9300 . ?
C12 N13 1.328(9) . ?
C12 H12 0.9300 . ?
N13 C14 1.322(9) . ?
C14 C15 1.384(11) . ?
C14 H14 0.9300 . ?
C15 H15 0.9300 . ?
N16 C21 1.322(10) . ?
N16 C17 1.333(10) . ?
C17 C18 1.379(11) . ?
C17 H17 0.9300 . ?
C18 C19 1.350(12) . ?
C18 H18 0.9300 . ?
C19 C20 1.374(12) . ?
C19 N22 1.439(10) . ?
C20 C21 1.402(10) . ?
C20 H20 0.9300 . ?
C21 H21 0.9300 . ?
N22 C23 1.286(10) 1_475 ?
N22 H22 0.8600 . ?
C23 O24 1.242(10) . ?
C23 C25 1.545(11) . ?
C25 C26 1.360(11) . ?
C25 C30 1.413(12) . ?
C26 C27 1.365(10) . ?
C26 H26 0.9300 . ?
C27 N28 1.317(9) . ?
C27 H27 0.9300 . ?
N28 C29 1.344(9) . ?
C29 C30 1.390(10) . ?
C29 H29 0.9300 . ?
C30 H30 0.9300 . ?
O31 H31 0.8200 . ?
O32 H32 0.8200 . ?
O33 H33 0.8200 . ?
O34 H34 0.8200 . ?
O35 H35A 0.8200 . ?
O35 H35B 0.92(9) . ?
O36 H36A 0.8200 . ?
O36 H36B 1.01(6) . ?
O37 H37A 0.79(8) . ?
O37 H37B 0.97(12) . ?
O38 H38 0.8200 . ?
O38 H38A 0.73(7) . ?
O39 C40 1.244(9) . ?
C40 O41 1.255(9) . ?
C40 C42 1.516(10) . ?
C42 C43 1.374(10) . ?
C42 C47 1.378(10) . ?
C43 C44 1.378(10) . ?
C43 H43 0.9300 . ?
C44 C45 1.394(10) . ?
C44 H44 0.9300 . ?
C45 C46 1.388(9) . ?
C45 C48 1.497(10) . ?
C46 C47 1.381(10) . ?
C46 H46 0.9300 . ?
C47 H47 0.9300 . ?
C48 O50 1.247(8) . ?
C48 O49 1.251(8) . ?
O51 C52 1.236(15) . ?
C52 O53 1.244(14) . ?
C52 C54 1.502(13) . ?
C54 C55 1.348(12) . ?
C54 C59 1.384(12) . ?
C55 C56 1.378(11) . ?
C55 H55 0.9300 . ?
C56 C57 1.400(10) . ?
C56 H56 0.9300 . ?
C57 C58 1.366(11) . ?
C57 C60 1.522(10) . ?
C58 C59 1.376(11) . ?
C58 H58 0.9300 . ?
C59 H59 0.9300 . ?
C60 O61 1.242(9) . ?
C60 O62 1.256(9) . ?

loop_
_geom_hbond_atom_site_label_D
_geom_hbond_atom_site_label_H
_geom_hbond_atom_site_label_A
_geom_hbond_distance_DH
_geom_hbond_distance_HA
_geom_hbond_distance_DA
_geom_hbond_angle_DHA
_geom_hbond_site_symmetry_A
N22 H22 O72 0.86 2.20 3.041(9) 166.3 1
O31 H31 O71 0.82 2.15 2.801(8) 136.2 1_545
O32 H32 O49 0.82 1.88 2.659(7) 158.1 2_756
O33 H33 O68 0.82 1.94 2.732(7) 160.9 1_645
O34 H34 O66 0.82 1.84 2.648(9) 168.4 1_645
O35 H35A O70 0.82 1.97 2.680(8) 144.7 1
O35 H35B O41 0.92(9) 1.84(9) 2.735(8) 163(8) 1_565
O36 H36A O66 0.82 2.31 3.104(9) 164.5 2_667
O36 H36B O39 1.01(6) 1.74(6) 2.746(8) 172(5) 1_565
O37 H37A O51 0.79(8) 2.35(9) 2.972(13) 136(8) 1
O37 H37A O53 0.79(8) 2.52(9) 3.293(12) 169(9) 1
O37 H37B O67 0.97(12) 1.79(12) 2.725(9) 160(10) 1
O38 H38 O68 0.82 1.95 2.729(8) 157.5 1
O38 H38A O24 0.73(7) 2.14(8) 2.796(8) 150(9) 2_756
C21 H21 O24 0.93 2.54 3.362(10) 147.9 2_756
